data_2226960
loop_
_publ_author_name
'Tenbusch, Megan E.'
'Brooker, Matthew D.'
'Timmerman, Jacob C.'
'Jones, Daniel S.'
'Etzkorn, Markus'

_publ_section_title
;
 <i>anti</i>-1',6',7',8',9',14',15',16'-Octachlorodispiro[1,3-dioxolane-2,17'-pentacyclo[12.2.1.1^6,9^.0^2,13^.0^5,10^]octadecane-18',2''-1,3-dioxolane]-7',15'-diene
;
_journal_coeditor_code JH2171
_journal_issue 8
_journal_name_full 'Acta Crystallographica Section E'
_journal_page_first o1882
_journal_paper_doi 10.1107/S1600536810024669
_journal_volume 66
_journal_year 2010
_chemical_formula_iupac 'C22 H20 Cl8 O4'
_chemical_formula_moiety 'C22 H20 Cl8 O4'
_chemical_formula_sum 'C22 H20 Cl8 O4'
_chemical_formula_weight 631.98
_chemical_name_systematic
;
<i>anti</i>-1',6',7',8',9',14',15',16'-Octachlorodispiro[1,3-dioxolane-
2,17'-pentacyclo[12.2.1.1^6,9^.0^2,13^.0^5,10^]octadecane-18',2''-1,3-
dioxolane]-7',15'-diene
;
_space_group_IT_number 14
_symmetry_cell_setting monoclinic
_symmetry_space_group_name_Hall '-P 2ybc'
_symmetry_space_group_name_H-M 'P 1 21/c 1'
_atom_sites_solution_hydrogens geom
_atom_sites_solution_primary direct
_atom_sites_solution_secondary difmap
_audit_creation_method 'WinGX routine CIF_UPDATE'
_cell_angle_alpha 90
_cell_angle_beta 101.099(8)
_cell_angle_gamma 90
_cell_formula_units_Z 2
_cell_length_a 9.5332(7)
_cell_length_b 7.9121(6)
_cell_length_c 17.014(2)
_cell_measurement_reflns_used 25
_cell_measurement_temperature 295(2)
_cell_measurement_theta_max 18.21
_cell_measurement_theta_min 5.29
_cell_volume 1259.3(2)
_computing_cell_refinement 'CAD-4 EXPRESS (Enraf--Nonius, 1994)'
_computing_data_collection 'CAD-4 EXPRESS (Enraf--Nonius, 1994)'
_computing_data_reduction 'XCAD4 (Harms & Wocadlo, 1995)'
_computing_molecular_graphics 'ORTEP-3 for Windows (Farrugia, 1997)'
_computing_publication_material 'WinGX (Farrugia, 1999)'
_computing_structure_refinement 'SHELXL97 (Sheldrick, 2008)'
_computing_structure_solution 'DIRDIF08 (Beurskens <i>et al.</i>,  2008)'
_diffrn_ambient_temperature 295(2)
_diffrn_measured_fraction_theta_full 1
_diffrn_measured_fraction_theta_max 1
_diffrn_measurement_device '\k-geometry diffractometer'
_diffrn_measurement_device_type 'Enraf--Nonius CAD-4'
_diffrn_measurement_method 'non-profiled omega/2theta scans'
_diffrn_radiation_monochromator graphite
_diffrn_radiation_type CuK\a
_diffrn_radiation_wavelength 1.54184
_diffrn_reflns_av_R_equivalents 0.047
_diffrn_reflns_limit_h_max 11
_diffrn_reflns_limit_h_min -11
_diffrn_reflns_limit_k_max 9
_diffrn_reflns_limit_k_min -9
_diffrn_reflns_limit_l_max 0
_diffrn_reflns_limit_l_min -20
_diffrn_reflns_number 4703
_diffrn_reflns_theta_full 67.44
_diffrn_reflns_theta_max 67.44
_diffrn_reflns_theta_min 4.73
_diffrn_standards_decay_% 13
_diffrn_standards_interval_count 62
_diffrn_standards_interval_time 57
_diffrn_standards_number 3
_exptl_absorpt_coefficient_mu 8.438
_exptl_absorpt_correction_T_max 0.5606
_exptl_absorpt_correction_T_min 0.1904
_exptl_absorpt_correction_type multi-scan
_exptl_absorpt_process_details
;
(Blessing, 1995)
;
_exptl_crystal_colour colorless
_exptl_crystal_density_diffrn 1.677
_exptl_crystal_density_method 'not measured'
_exptl_crystal_description prism
_exptl_crystal_F_000 640
_exptl_crystal_size_max 0.25
_exptl_crystal_size_mid 0.20
_exptl_crystal_size_min 0.075
_refine_diff_density_max 0.364
_refine_diff_density_min -0.47
_refine_ls_extinction_coef 0.0010(3)
_refine_ls_extinction_method SHELXL
_refine_ls_goodness_of_fit_ref 1.046
_refine_ls_hydrogen_treatment constr
_refine_ls_matrix_type full
_refine_ls_number_parameters 155
_refine_ls_number_reflns 2275
_refine_ls_number_restraints 0
_refine_ls_restrained_S_all 1.046
_refine_ls_R_factor_all 0.0631
_refine_ls_R_factor_gt 0.0411
_refine_ls_shift/su_max 0
_refine_ls_shift/su_mean 0
_refine_ls_structure_factor_coef Fsqd
_refine_ls_weighting_details 'calc w=1/[\s^2^(Fo^2^)+(0.0607P)^2^+0.5139P] where P=(Fo^2^+2Fc^2^)/3'
_refine_ls_weighting_scheme calc
_refine_ls_wR_factor_ref 0.118
_reflns_number_gt 1702
_reflns_number_total 2275
_reflns_threshold_expression >2\s(I)
_cod_data_source_file jh2171.cif
_cod_data_source_block I
_cod_original_sg_symbol_H-M 'P 21/c'
_cod_database_code 2226960
_cod_database_fobs_code 2226960

loop_
_symmetry_equiv_pos_as_xyz
'x, y, z'
'-x, y+1/2, -z+1/2'
'-x, -y, -z'
'x, -y-1/2, z-1/2'

loop_
_atom_site_type_symbol
_atom_site_label
_atom_site_fract_x
_atom_site_fract_y
_atom_site_fract_z
_atom_site_U_iso_or_equiv
_atom_site_adp_type
_atom_site_calc_flag
_atom_site_refinement_flags
_atom_site_occupancy
_atom_site_disorder_assembly
_atom_site_disorder_group
Cl Cl1 0.56200(8) 0.74022(12) 1.00965(5) 0.0547(3) Uani d . 1 . .
Cl Cl4 0.77203(10) 0.88651(12) 0.73738(5) 0.0557(3) Uani d . 1 . .
Cl Cl2 0.79698(10) 0.44785(12) 0.98707(7) 0.0657(3) Uani d . 1 . .
Cl Cl3 0.93205(10) 0.54119(14) 0.82005(6) 0.0648(3) Uani d . 1 . .
O O1 0.5602(2) 0.9949(3) 0.85728(14) 0.0479(5) Uani d . 1 . .
O O2 0.5274(2) 0.7211(3) 0.81904(14) 0.0494(6) Uani d . 1 . .
C C5 0.7945(3) 0.9248(4) 0.97774(18) 0.0380(6) Uani d . 1 . .
H H5 0.7385 1.0223 0.9895 0.046 Uiso calc R 1 . .
C C10 0.9019(3) 0.8836(4) 1.05363(19) 0.0410(7) Uani d . 1 . .
H H10A 0.9704 0.8028 1.0405 0.049 Uiso calc R 1 . .
H H10B 0.8517 0.8296 1.0914 0.049 Uiso calc R 1 . .
C C11 0.9836(3) 1.0369(4) 1.09459(19) 0.0434(7) Uani d . 1 . .
H H11A 0.9466 1.1379 1.0655 0.052 Uiso calc R 1 . .
H H11B 0.9643 1.0463 1.1483 0.052 Uiso calc R 1 . .
C C7 0.7734(3) 0.8387(4) 0.83817(19) 0.0424(7) Uani d . 1 . .
C C1 0.4108(3) 0.9714(5) 0.8255(2) 0.0544(9) Uani d . 1 . .
H H1A 0.3719 1.0666 0.7925 0.065 Uiso calc R 1 . .
H H1B 0.3574 0.9574 0.8682 0.065 Uiso calc R 1 . .
C C8 0.8224(3) 0.6619(4) 0.8649(2) 0.0439(7) Uani d . 1 . .
C C6 0.8545(3) 0.9680(4) 0.89984(17) 0.0381(6) Uani d . 1 . .
H H6 0.8212 1.0815 0.8822 0.046 Uiso calc R 1 . .
C C3 0.6241(3) 0.8363(4) 0.86189(19) 0.0404(7) Uani d . 1 . .
C C4 0.6875(3) 0.7784(4) 0.94892(18) 0.0392(7) Uani d . 1 . .
C C9 0.7714(3) 0.6257(4) 0.9301(2) 0.0432(7) Uani d . 1 . .
C C2 0.4067(4) 0.8167(6) 0.7776(3) 0.0729(12) Uani d . 1 . .
H H2A 0.318 0.7555 0.7762 0.088 Uiso calc R 1 . .
H H2B 0.4167 0.8422 0.7232 0.088 Uiso calc R 1 . .

loop_
_atom_site_aniso_label
_atom_site_aniso_U_11
_atom_site_aniso_U_22
_atom_site_aniso_U_33
_atom_site_aniso_U_12
_atom_site_aniso_U_13
_atom_site_aniso_U_23
Cl1 0.0427(4) 0.0648(5) 0.0619(5) -0.0091(4) 0.0232(4) -0.0018(4)
Cl4 0.0560(5) 0.0698(6) 0.0420(4) -0.0103(4) 0.0113(3) -0.0032(4)
Cl2 0.0621(6) 0.0497(5) 0.0861(7) 0.0058(4) 0.0161(5) 0.0163(4)
Cl3 0.0525(5) 0.0752(6) 0.0686(6) 0.0162(4) 0.0161(4) -0.0218(5)
O1 0.0365(11) 0.0445(12) 0.0602(14) 0.0041(9) 0.0033(10) -0.0058(10)
O2 0.0357(11) 0.0508(13) 0.0591(14) -0.0048(9) 0.0021(10) -0.0114(11)
C5 0.0330(14) 0.0402(15) 0.0423(16) -0.0014(12) 0.0113(12) -0.0037(12)
C10 0.0362(15) 0.0455(16) 0.0430(16) -0.0041(13) 0.0119(13) 0.0019(13)
C11 0.0381(16) 0.0537(18) 0.0406(17) -0.0047(13) 0.0127(13) -0.0034(14)
C7 0.0374(15) 0.0500(18) 0.0412(16) -0.0025(14) 0.0108(13) -0.0043(13)
C1 0.0339(16) 0.062(2) 0.065(2) 0.0057(15) 0.0040(15) 0.0036(17)
C8 0.0331(14) 0.0465(17) 0.0527(18) 0.0015(13) 0.0097(13) -0.0124(14)
C6 0.0356(15) 0.0406(15) 0.0388(16) -0.0018(12) 0.0086(12) -0.0017(12)
C3 0.0331(15) 0.0401(15) 0.0474(17) -0.0008(12) 0.0061(13) -0.0062(13)
C4 0.0329(14) 0.0427(16) 0.0442(16) -0.0007(12) 0.0126(12) -0.0020(13)
C9 0.0361(15) 0.0390(15) 0.0538(19) 0.0000(13) 0.0071(14) -0.0007(14)
C2 0.046(2) 0.077(3) 0.085(3) 0.008(2) -0.014(2) -0.015(2)

loop_
_atom_type_symbol
_atom_type_description
_atom_type_scat_dispersion_real
_atom_type_scat_dispersion_imag
_atom_type_scat_source
C C 0.0181 0.0091 'International Tables Vol C Tables 4.2.6.8 and 6.1.1.4'
H H 0 0 'International Tables Vol C Tables 4.2.6.8 and 6.1.1.4'
Cl Cl 0.3639 0.7018 'International Tables Vol C Tables 4.2.6.8 and 6.1.1.4'
O O 0.0492 0.0322 'International Tables Vol C Tables 4.2.6.8 and 6.1.1.4'

loop_
_geom_angle_atom_site_label_1
_geom_angle_atom_site_label_2
_geom_angle_atom_site_label_3
_geom_angle_site_symmetry_1
_geom_angle_site_symmetry_3
_geom_angle
_geom_angle_publ_flag
C3 O1 C1 . . 107.2(2) ?
C3 O2 C2 . . 107.3(3) ?
C10 C5 C4 . . 113.6(3) ?
C10 C5 C6 . . 117.7(2) ?
C4 C5 C6 . . 102.6(2) ?
C10 C5 H5 . . 107.5 ?
C4 C5 H5 . . 107.5 ?
C6 C5 H5 . . 107.5 ?
C5 C10 C11 . . 114.6(3) ?
C5 C10 H10A . . 108.6 ?
C11 C10 H10A . . 108.6 ?
C5 C10 H10B . . 108.6 ?
C11 C10 H10B . . 108.6 ?
H10A C10 H10B . . 107.6 ?
C6 C11 C10 3_777 . 115.3(3) ?
C6 C11 H11A 3_777 . 108.5 ?
C10 C11 H11A . . 108.5 ?
C6 C11 H11B 3_777 . 108.5 ?
C10 C11 H11B . . 108.5 ?
H11A C11 H11B . . 107.5 ?
C8 C7 C3 . . 99.0(2) ?
C8 C7 C6 . . 108.6(3) ?
C3 C7 C6 . . 101.2(2) ?
C8 C7 Cl4 . . 115.9(2) ?
C3 C7 Cl4 . . 115.0(2) ?
C6 C7 Cl4 . . 115.2(2) ?
O1 C1 C2 . . 103.6(3) ?
O1 C1 H1A . . 111 ?
C2 C1 H1A . . 111 ?
O1 C1 H1B . . 111 ?
C2 C1 H1B . . 111 ?
H1A C1 H1B . . 109 ?
C9 C8 C7 . . 108.0(3) ?
C9 C8 Cl3 . . 127.6(3) ?
C7 C8 Cl3 . . 124.3(2) ?
C11 C6 C7 3_777 . 112.9(2) ?
C11 C6 C5 3_777 . 117.9(2) ?
C7 C6 C5 . . 102.1(2) ?
C11 C6 H6 3_777 . 107.8 ?
C7 C6 H6 . . 107.8 ?
C5 C6 H6 . . 107.8 ?
O1 C3 O2 . . 108.7(2) ?
O1 C3 C7 . . 112.8(3) ?
O2 C3 C7 . . 114.7(3) ?
O1 C3 C4 . . 113.9(2) ?
O2 C3 C4 . . 113.6(3) ?
C7 C3 C4 . . 92.5(2) ?
C9 C4 C3 . . 99.0(2) ?
C9 C4 C5 . . 108.6(2) ?
C3 C4 C5 . . 101.0(2) ?
C9 C4 Cl1 . . 115.8(2) ?
C3 C4 Cl1 . . 115.3(2) ?
C5 C4 Cl1 . . 115.0(2) ?
C8 C9 C4 . . 107.3(3) ?
C8 C9 Cl2 . . 128.4(3) ?
C4 C9 Cl2 . . 124.2(2) ?
O2 C2 C1 . . 103.4(3) ?
O2 C2 H2A . . 111.1 ?
C1 C2 H2A . . 111.1 ?
O2 C2 H2B . . 111.1 ?
C1 C2 H2B . . 111.1 ?
H2A C2 H2B . . 109 ?

loop_
_geom_bond_atom_site_label_1
_geom_bond_atom_site_label_2
_geom_bond_site_symmetry_2
_geom_bond_distance
_geom_bond_publ_flag
Cl1 C4 . 1.751(3) ?
Cl4 C7 . 1.754(3) ?
Cl2 C9 . 1.700(3) ?
Cl3 C8 . 1.701(3) ?
O1 C3 . 1.391(4) ?
O1 C1 . 1.435(4) ?
O2 C3 . 1.397(4) ?
O2 C2 . 1.443(4) ?
C5 C10 . 1.521(4) ?
C5 C4 . 1.559(4) ?
C5 C6 . 1.579(4) ?
C5 H5 . 0.98 ?
C10 C11 . 1.535(4) ?
C10 H10A . 0.97 ?
C10 H10B . 0.97 ?
C11 C6 3_777 1.528(4) ?
C11 H11A . 0.97 ?
C11 H11B . 0.97 ?
C7 C8 . 1.516(4) ?
C7 C3 . 1.553(4) ?
C7 C6 . 1.560(4) ?
C1 C2 . 1.467(6) ?
C1 H1A . 0.97 ?
C1 H1B . 0.97 ?
C8 C9 . 1.326(5) ?
C6 C11 3_777 1.528(4) ?
C6 H6 . 0.98 ?
C3 C4 . 1.557(4) ?
C4 C9 . 1.517(4) ?
C2 H2A . 0.97 ?
C2 H2B . 0.97 ?
